data_4062150
_journal_name_full Organometallics
_journal_year 2003
_chemical_formula_sum 'C35 H37 Cl2 Fe N2 O P'
_chemical_formula_weight 659.39
_space_group_IT_number 14
_symmetry_cell_setting monoclinic
_symmetry_space_group_name_Hall '-P 2ybc'
_symmetry_space_group_name_H-M 'P 1 21/c 1'
_cell_angle_alpha 90.00
_cell_angle_beta 99.174(10)
_cell_angle_gamma 90.00
_cell_formula_units_Z 4
_cell_length_a 9.019(5)
_cell_length_b 17.963(9)
_cell_length_c 21.636(11)
_cell_measurement_temperature 293(2)
_cell_volume 3460(3)
_diffrn_ambient_temperature 293(2)
_exptl_crystal_density_diffrn 1.266
_cod_original_sg_symbol_H-M 'P 21/c'
_cod_database_code 4062150

loop_
_symmetry_equiv_pos_as_xyz
'x, y, z'
'-x, y+1/2, -z+1/2'
'-x, -y, -z'
'x, -y-1/2, z-1/2'

loop_
_atom_site_label
_atom_site_type_symbol
_atom_site_fract_x
_atom_site_fract_y
_atom_site_fract_z
_atom_site_U_iso_or_equiv
_atom_site_adp_type
_atom_site_occupancy
_atom_site_symmetry_multiplicity
_atom_site_calc_flag
_atom_site_refinement_flags
_atom_site_disorder_assembly
_atom_site_disorder_group
Fe1 Fe 0.24587(6) 0.57558(4) 0.14081(3) 0.0431(2) Uani 1 1 d . . .
Cl1 Cl 0.39494(12) 0.49983(7) 0.20853(6) 0.0623(4) Uani 1 1 d . . .
Cl2 Cl 0.36526(14) 0.61747(8) 0.06299(7) 0.0672(4) Uani 1 1 d . . .
P1 P -0.02292(11) 0.64067(6) 0.19823(5) 0.0380(3) Uani 1 1 d . . .
N1 N 0.1329(3) 0.66190(18) 0.17609(15) 0.0369(8) Uani 1 1 d . . .
N2 N 0.0203(3) 0.52186(19) 0.12800(16) 0.0388(9) Uani 1 1 d . . .
C1 C -0.0872(4) 0.5568(2) 0.15444(19) 0.0380(11) Uani 1 1 d . . .
C2 C -0.2282(5) 0.5274(3) 0.1543(2) 0.0492(12) Uani 1 1 d . . .
H2A H -0.2982 0.5524 0.1738 0.059 Uiso 1 1 calc R . .
C3 C -0.2642(5) 0.4600(3) 0.1247(2) 0.0552(13) Uani 1 1 d . . .
H3A H -0.3601 0.4401 0.1225 0.066 Uiso 1 1 calc R . .
C4 C -0.1561(5) 0.4233(3) 0.0987(2) 0.0523(12) Uani 1 1 d . . .
H4A H -0.1779 0.3776 0.0791 0.063 Uiso 1 1 calc R . .
C5 C -0.0139(5) 0.4543(2) 0.1016(2) 0.0425(11) Uani 1 1 d . . .
C6 C 0.1075(5) 0.4134(2) 0.0762(2) 0.0439(11) Uani 1 1 d . . .
C7 C 0.1399(6) 0.3391(3) 0.0939(2) 0.0578(13) Uani 1 1 d . . .
H7A H 0.0827 0.3147 0.1198 0.069 Uiso 1 1 calc R . .
C8 C 0.2573(7) 0.3023(3) 0.0728(3) 0.0712(16) Uani 1 1 d . . .
H8A H 0.2793 0.2534 0.0850 0.085 Uiso 1 1 calc R . .
C9 C 0.3414(6) 0.3375(3) 0.0339(3) 0.0662(15) Uani 1 1 d . . .
H9A H 0.4200 0.3125 0.0199 0.079 Uiso 1 1 calc R . .
C10 C 0.3089(6) 0.4101(3) 0.0155(2) 0.0607(14) Uani 1 1 d . . .
H10A H 0.3656 0.4338 -0.0110 0.073 Uiso 1 1 calc R . .
C11 C 0.1935(5) 0.4476(3) 0.0361(2) 0.0509(12) Uani 1 1 d . . .
H11A H 0.1725 0.4964 0.0232 0.061 Uiso 1 1 calc R . .
C12 C -0.1611(4) 0.7140(2) 0.1886(2) 0.0413(11) Uani 1 1 d . . .
C13 C -0.2935(5) 0.7123(3) 0.1458(2) 0.0533(13) Uani 1 1 d . . .
H13A H -0.3162 0.6709 0.1203 0.064 Uiso 1 1 calc R . .
C14 C -0.3922(5) 0.7722(3) 0.1410(3) 0.0702(16) Uani 1 1 d . . .
H14A H -0.4817 0.7705 0.1129 0.084 Uiso 1 1 calc R . .
C15 C -0.3566(6) 0.8343(3) 0.1782(3) 0.0717(17) Uani 1 1 d . . .
H15A H -0.4224 0.8745 0.1747 0.086 Uiso 1 1 calc R . .
C16 C -0.2246(6) 0.8374(3) 0.2204(3) 0.0642(14) Uani 1 1 d . . .
H16A H -0.2016 0.8795 0.2451 0.077 Uiso 1 1 calc R . .
C17 C -0.1276(5) 0.7780(3) 0.2258(2) 0.0516(12) Uani 1 1 d . . .
H17A H -0.0389 0.7801 0.2543 0.062 Uiso 1 1 calc R . .
C18 C -0.0125(4) 0.6069(2) 0.2788(2) 0.0426(11) Uani 1 1 d . . .
C19 C 0.0888(5) 0.5500(3) 0.2985(2) 0.0553(13) Uani 1 1 d . . .
H19A H 0.1492 0.5310 0.2712 0.066 Uiso 1 1 calc R . .
C20 C 0.1005(6) 0.5213(3) 0.3586(3) 0.0678(15) Uani 1 1 d . . .
H20A H 0.1694 0.4837 0.3716 0.081 Uiso 1 1 calc R . .
C21 C 0.0103(7) 0.5484(3) 0.3989(3) 0.0692(15) Uani 1 1 d . . .
H21A H 0.0182 0.5293 0.4393 0.083 Uiso 1 1 calc R . .
C22 C -0.0916(6) 0.6039(3) 0.3796(3) 0.0703(15) Uani 1 1 d . . .
H22A H -0.1531 0.6218 0.4069 0.084 Uiso 1 1 calc R . .
C23 C -0.1036(5) 0.6333(3) 0.3200(2) 0.0554(13) Uani 1 1 d . . .
H23A H -0.1730 0.6708 0.3074 0.066 Uiso 1 1 calc R . .
C24 C 0.1916(4) 0.7375(2) 0.1858(2) 0.0383(11) Uani 1 1 d . . .
C25 C 0.2852(4) 0.7557(3) 0.2428(2) 0.0452(12) Uani 1 1 d . . .
C26 C 0.3315(5) 0.8303(3) 0.2520(3) 0.0598(14) Uani 1 1 d . . .
H26A H 0.3929 0.8435 0.2891 0.072 Uiso 1 1 calc R . .
C27 C 0.2880(5) 0.8844(3) 0.2073(3) 0.0636(15) Uani 1 1 d . . .
H27A H 0.3156 0.9338 0.2153 0.076 Uiso 1 1 calc R . .
C28 C 0.2044(5) 0.8650(3) 0.1513(2) 0.0563(13) Uani 1 1 d . . .
H28A H 0.1798 0.9012 0.1207 0.068 Uiso 1 1 calc R . .
C29 C 0.1545(4) 0.7917(3) 0.1388(2) 0.0446(12) Uani 1 1 d . . .
C30 C 0.3405(5) 0.6982(3) 0.2924(2) 0.0544(13) Uani 1 1 d . . .
H30A H 0.2890 0.6513 0.2797 0.065 Uiso 1 1 calc R . .
C31 C 0.3049(6) 0.7185(4) 0.3580(2) 0.0810(18) Uani 1 1 d . . .
H31A H 0.1987 0.7260 0.3555 0.122 Uiso 1 1 calc R . .
H31B H 0.3571 0.7633 0.3724 0.122 Uiso 1 1 calc R . .
H31C H 0.3367 0.6787 0.3867 0.122 Uiso 1 1 calc R . .
C32 C 0.5103(5) 0.6850(3) 0.2946(3) 0.0731(16) Uani 1 1 d . . .
H32A H 0.5294 0.6714 0.2537 0.110 Uiso 1 1 calc R . .
H32B H 0.5430 0.6456 0.3236 0.110 Uiso 1 1 calc R . .
H32C H 0.5643 0.7298 0.3079 0.110 Uiso 1 1 calc R . .
C33 C 0.0650(5) 0.7755(3) 0.0742(2) 0.0540(13) Uani 1 1 d . . .
H33A H 0.0319 0.7235 0.0734 0.065 Uiso 1 1 calc R . .
C34 C 0.1609(6) 0.7863(3) 0.0220(3) 0.0807(17) Uani 1 1 d . . .
H34A H 0.2474 0.7545 0.0297 0.121 Uiso 1 1 calc R . .
H34B H 0.1927 0.8373 0.0214 0.121 Uiso 1 1 calc R . .
H34C H 0.1024 0.7739 -0.0177 0.121 Uiso 1 1 calc R . .
C35 C -0.0755(5) 0.8254(3) 0.0598(2) 0.0674(15) Uani 1 1 d . . .
H35A H -0.1370 0.8188 0.0917 0.101 Uiso 1 1 calc R . .
H35B H -0.1317 0.8119 0.0199 0.101 Uiso 1 1 calc R . .
H35C H -0.0452 0.8765 0.0588 0.101 Uiso 1 1 calc R . .
O1 O -0.3927(8) 0.5393(7) 0.4784(5) 0.288(6) Uani 1 1 d . . .
H1 H -0.477(3) 0.5672(16) 0.5186(14) 0.014(8) Uiso 1 1 d . . .
H2 H -0.458(3) 0.5040(15) 0.4354(13) 0.000(7) Uiso 1 1 d . . .

loop_
_atom_site_aniso_label
_atom_site_aniso_U_11
_atom_site_aniso_U_22
_atom_site_aniso_U_33
_atom_site_aniso_U_23
_atom_site_aniso_U_13
_atom_site_aniso_U_12
Fe1 0.0350(3) 0.0463(4) 0.0496(4) -0.0032(4) 0.0119(3) 0.0017(3)
Cl1 0.0457(6) 0.0687(9) 0.0726(9) 0.0167(8) 0.0102(6) 0.0184(6)
Cl2 0.0698(8) 0.0680(9) 0.0732(9) -0.0056(8) 0.0403(7) -0.0119(7)
P1 0.0311(6) 0.0429(7) 0.0405(7) -0.0038(6) 0.0075(5) 0.0008(5)
N1 0.0315(17) 0.041(2) 0.039(2) -0.0040(18) 0.0070(15) -0.0034(15)
N2 0.0378(19) 0.038(2) 0.040(2) -0.0024(19) 0.0043(17) -0.0054(16)
C1 0.032(2) 0.042(3) 0.040(3) 0.005(2) 0.0083(19) 0.001(2)
C2 0.042(3) 0.053(3) 0.055(3) 0.002(3) 0.014(2) -0.004(2)
C3 0.049(3) 0.054(3) 0.064(3) 0.002(3) 0.013(3) -0.019(3)
C4 0.058(3) 0.044(3) 0.055(3) -0.005(3) 0.009(2) -0.017(2)
C5 0.047(3) 0.042(3) 0.039(3) 0.000(2) 0.007(2) 0.001(2)
C6 0.056(3) 0.035(3) 0.040(3) -0.004(2) 0.005(2) -0.005(2)
C7 0.075(3) 0.047(3) 0.054(3) 0.001(3) 0.019(3) -0.004(3)
C8 0.093(4) 0.046(3) 0.073(4) 0.001(3) 0.009(3) 0.020(3)
C9 0.069(3) 0.069(4) 0.063(4) -0.006(3) 0.020(3) 0.009(3)
C10 0.066(3) 0.067(4) 0.052(3) -0.004(3) 0.020(3) 0.001(3)
C11 0.060(3) 0.044(3) 0.050(3) 0.001(3) 0.012(2) 0.005(2)
C12 0.036(2) 0.042(3) 0.047(3) 0.000(2) 0.011(2) -0.001(2)
C13 0.042(3) 0.054(3) 0.064(3) 0.004(3) 0.007(2) 0.002(2)
C14 0.039(3) 0.074(4) 0.096(5) 0.026(4) 0.005(3) 0.009(3)
C15 0.061(3) 0.065(4) 0.097(5) 0.017(4) 0.033(3) 0.025(3)
C16 0.070(3) 0.049(3) 0.078(4) -0.003(3) 0.028(3) 0.011(3)
C17 0.046(3) 0.053(3) 0.058(3) 0.001(3) 0.014(2) 0.005(2)
C18 0.039(2) 0.046(3) 0.044(3) 0.002(2) 0.008(2) -0.006(2)
C19 0.060(3) 0.056(3) 0.053(3) 0.007(3) 0.020(3) 0.010(3)
C20 0.074(3) 0.066(4) 0.064(4) 0.013(3) 0.015(3) 0.017(3)
C21 0.097(4) 0.070(4) 0.042(3) 0.008(3) 0.016(3) 0.000(3)
C22 0.087(4) 0.080(4) 0.050(3) 0.002(3) 0.032(3) 0.009(3)
C23 0.053(3) 0.065(3) 0.050(3) 0.002(3) 0.016(2) 0.010(3)
C24 0.030(2) 0.041(3) 0.046(3) -0.008(3) 0.011(2) -0.0004(19)
C25 0.034(2) 0.052(3) 0.049(3) -0.005(3) 0.005(2) -0.002(2)
C26 0.046(3) 0.065(4) 0.066(4) -0.027(3) 0.004(3) -0.004(3)
C27 0.057(3) 0.045(3) 0.087(4) -0.011(3) 0.006(3) -0.007(3)
C28 0.052(3) 0.048(3) 0.067(4) 0.003(3) 0.005(3) -0.003(2)
C29 0.037(2) 0.044(3) 0.054(3) 0.000(3) 0.010(2) -0.002(2)
C30 0.043(3) 0.071(3) 0.047(3) -0.009(3) 0.000(2) -0.005(2)
C31 0.076(4) 0.110(5) 0.055(4) -0.014(4) 0.006(3) -0.003(3)
C32 0.051(3) 0.090(4) 0.075(4) 0.006(3) 0.000(3) 0.003(3)
C33 0.060(3) 0.050(3) 0.050(3) 0.001(3) 0.004(2) -0.001(2)
C34 0.087(4) 0.093(4) 0.065(4) 0.008(4) 0.020(3) 0.021(3)
C35 0.057(3) 0.079(4) 0.063(4) 0.006(3) 0.000(3) 0.003(3)
O1 0.144(6) 0.438(15) 0.282(11) 0.187(11) 0.030(7) -0.083(8)

loop_
_geom_bond_atom_site_label_1
_geom_bond_atom_site_label_2
_geom_bond_distance
_geom_bond_site_symmetry_2
_geom_bond_publ_flag
Fe1 N1 2.067(3) . ?
Fe1 N2 2.229(3) . ?
Fe1 Cl2 2.2668(16) . ?
Fe1 Cl1 2.2754(15) . ?
P1 N1 1.602(3) . ?
P1 C12 1.802(4) . ?
P1 C1 1.825(4) . ?
P1 C18 1.833(5) . ?
N1 C24 1.460(5) . ?
N2 C1 1.355(5) . ?
N2 C5 1.356(5) . ?
C1 C2 1.376(6) . ?
C2 C3 1.382(6) . ?
C3 C4 1.371(6) . ?
C4 C5 1.391(6) . ?
C5 C6 1.495(6) . ?
C6 C11 1.395(6) . ?
C6 C7 1.406(6) . ?
C7 C8 1.387(7) . ?
C8 C9 1.374(7) . ?
C9 C10 1.382(7) . ?
C10 C11 1.372(6) . ?
C12 C13 1.390(6) . ?
C12 C17 1.408(6) . ?
C13 C14 1.389(6) . ?
C14 C15 1.383(7) . ?
C15 C16 1.382(7) . ?
C16 C17 1.373(6) . ?
C18 C23 1.388(6) . ?
C18 C19 1.393(6) . ?
C19 C20 1.388(7) . ?
C20 C21 1.373(7) . ?
C21 C22 1.376(7) . ?
C22 C23 1.382(7) . ?
C24 C29 1.409(6) . ?
C24 C25 1.417(6) . ?
C25 C26 1.408(6) . ?
C25 C30 1.515(6) . ?
C26 C27 1.383(7) . ?
C27 C28 1.366(7) . ?
C28 C29 1.404(6) . ?
C29 C33 1.527(6) . ?
C30 C31 1.547(7) . ?
C30 C32 1.543(6) . ?
C33 C35 1.543(6) . ?
C33 C34 1.541(7) . ?
